data_4343617
loop_
_publ_author_name
'Chen, Kelly'
'Nenzel, Michelle M.'
'Brown, Thomas M.'
'Catalano, Vincent J.'

_publ_section_title
;
 Luminescent Mechanochromism in a Gold(I)-Copper(I) N-Heterocyclic Carbene
 Complex.
;
_journal_issue 14
_journal_name_full 'Inorganic chemistry'
_journal_page_first 6900
_journal_page_last 6909
_journal_paper_doi 10.1021/acs.inorgchem.5b00821
_journal_volume 54
_journal_year 2015
_chemical_formula_sum 'C50 H50 Au Cu2 F18 N14 P3'
_chemical_formula_weight 1605.99
_chemical_name_common 3dot2CH3CN
_space_group_crystal_system monoclinic
_space_group_IT_number 14
_space_group_name_Hall '-P 2yn'
_space_group_name_H-M_alt 'P 1 21/n 1'
_symmetry_space_group_name_Hall '-P 2yn'
_symmetry_space_group_name_H-M 'P 1 21/n 1'
_atom_sites_solution_hydrogens geom
_audit_creation_method SHELXL-2014/7
_cell_angle_alpha 90
_cell_angle_beta 96.4654(15)
_cell_angle_gamma 90
_cell_formula_units_Z 2
_cell_length_a 9.2370(8)
_cell_length_b 25.546(2)
_cell_length_c 12.8114(11)
_cell_measurement_reflns_used 9996
_cell_measurement_temperature 100(2)
_cell_measurement_theta_max 28.88
_cell_measurement_theta_min 2.26
_cell_volume 3003.9(4)
_computing_cell_refinement 'Bruker SAINT'
_computing_data_collection 'Bruker APEX2'
_computing_data_reduction 'Bruker SAINT'
_computing_molecular_graphics 'Bruker SHELXTL'
_computing_publication_material 'Bruker SHELXTL'
_computing_structure_refinement 'SHELXL-2014/7 (Sheldrick, 2014)'
_computing_structure_solution 'SHELXS-97 (Sheldrick 2008)'
_diffrn_ambient_temperature 100(2)
_diffrn_measured_fraction_theta_full 1.000
_diffrn_measured_fraction_theta_max 0.997
_diffrn_measurement_device_type 'Bruker APEX-II CCD'
_diffrn_measurement_method '\f and \w scans'
_diffrn_radiation_type MoK\a
_diffrn_radiation_wavelength 0.71073
_diffrn_reflns_av_R_equivalents 0.0460
_diffrn_reflns_av_unetI/netI 0.0289
_diffrn_reflns_laue_measured_fraction_full 1.000
_diffrn_reflns_laue_measured_fraction_max 0.997
_diffrn_reflns_limit_h_max 12
_diffrn_reflns_limit_h_min -12
_diffrn_reflns_limit_k_max 33
_diffrn_reflns_limit_k_min -34
_diffrn_reflns_limit_l_max 17
_diffrn_reflns_limit_l_min -17
_diffrn_reflns_number 57765
_diffrn_reflns_point_group_measured_fraction_full 1.000
_diffrn_reflns_point_group_measured_fraction_max 0.997
_diffrn_reflns_theta_full 25.242
_diffrn_reflns_theta_max 28.976
_diffrn_reflns_theta_min 1.594
_exptl_absorpt_coefficient_mu 3.322
_exptl_absorpt_correction_T_max 0.746
_exptl_absorpt_correction_T_min 0.641
_exptl_absorpt_correction_type multi-scan
_exptl_absorpt_process_details SADABS
_exptl_crystal_colour colourless
_exptl_crystal_density_diffrn 1.776
_exptl_crystal_description block
_exptl_crystal_F_000 1584
_exptl_crystal_size_max 0.100
_exptl_crystal_size_mid 0.080
_exptl_crystal_size_min 0.080
_refine_diff_density_max 0.650
_refine_diff_density_min -0.690
_refine_diff_density_rms 0.086
_refine_ls_extinction_method none
_refine_ls_goodness_of_fit_ref 1.008
_refine_ls_hydrogen_treatment constr
_refine_ls_matrix_type full
_refine_ls_number_parameters 403
_refine_ls_number_reflns 7958
_refine_ls_number_restraints 0
_refine_ls_restrained_S_all 1.008
_refine_ls_R_factor_all 0.0387
_refine_ls_R_factor_gt 0.0271
_refine_ls_shift/su_max 0.000
_refine_ls_shift/su_mean 0.000
_refine_ls_structure_factor_coef Fsqd
_refine_ls_weighting_details 'w=1/[\s^2^(Fo^2^)+(0.0270P)^2^+2.6543P] where P=(Fo^2^+2Fc^2^)/3'
_refine_ls_weighting_scheme calc
_refine_ls_wR_factor_gt 0.0568
_refine_ls_wR_factor_ref 0.0607
_reflns_Friedel_coverage 0.000
_reflns_number_gt 6642
_reflns_number_total 7958
_reflns_threshold_expression 'I > 2\s(I)'
_cod_data_source_file ic5b00821_si_002.cif
_cod_data_source_block mmn035_0m
_cod_depositor_comments 'Adding full bibliography for 4343616--4343619.cif.'
_cod_database_code 4343617
_shelx_shelxl_version_number 2014/7
_shelx_space_group_comment
; 
The symmetry employed for this shelxl refinement is uniquely defined 
by the following loop, which should always be used as a source of 
symmetry information in preference to the above space-group names. 
They are only intended as comments. 
;
_shelx_estimated_absorpt_t_min 0.732
_shelx_estimated_absorpt_t_max 0.777

loop_
_space_group_symop_operation_xyz
'x, y, z'
'-x+1/2, y+1/2, -z+1/2'
'-x, -y, -z'
'x-1/2, -y-1/2, z-1/2'

loop_
_atom_site_label
_atom_site_type_symbol
_atom_site_fract_x
_atom_site_fract_y
_atom_site_fract_z
_atom_site_U_iso_or_equiv
_atom_site_adp_type
_atom_site_occupancy
_atom_site_site_symmetry_order
_atom_site_calc_flag
_atom_site_refinement_flags_posn
_atom_site_refinement_flags_adp
_atom_site_refinement_flags_occupancy
Au1 Au 0.0000 0.0000 0.0000 0.01995(4) Uani 1 2 d S . P
Cu1 Cu 0.03988(3) 0.10136(2) 0.30089(2) 0.01796(7) Uani 1 1 d . . .
N1 N -0.2995(2) 0.01133(8) -0.12083(15) 0.0194(4) Uani 1 1 d . . .
N2 N -0.2803(2) 0.05772(8) 0.02160(15) 0.0200(4) Uani 1 1 d . . .
N3 N -0.0507(2) -0.02199(8) -0.31016(14) 0.0171(4) Uani 1 1 d . . .
N4 N 0.0119(2) 0.13517(7) 0.15676(14) 0.0172(4) Uani 1 1 d . . .
N5 N -0.1337(2) 0.12201(9) 0.37503(16) 0.0251(5) Uani 1 1 d . . .
N6 N 0.2003(2) 0.13413(8) 0.39827(16) 0.0239(4) Uani 1 1 d . . .
C1 C -0.2066(3) 0.02484(10) -0.03580(18) 0.0207(5) Uani 1 1 d . . .
C2 C -0.4338(3) 0.03579(9) -0.11786(17) 0.0186(5) Uani 1 1 d . . .
C3 C -0.5635(3) 0.03374(10) -0.18510(18) 0.0224(5) Uani 1 1 d . . .
H3 H -0.5728 0.0131 -0.2472 0.027 Uiso 1 1 calc R U .
C4 C -0.6774(3) 0.06335(11) -0.1564(2) 0.0279(6) Uani 1 1 d . . .
H4 H -0.7676 0.0631 -0.2001 0.033 Uiso 1 1 calc R U .
C5 C -0.6642(3) 0.09386(11) -0.0646(2) 0.0284(6) Uani 1 1 d . . .
H5 H -0.7456 0.1137 -0.0480 0.034 Uiso 1 1 calc R U .
C6 C -0.5359(3) 0.09581(11) 0.00223(18) 0.0237(5) Uani 1 1 d . . .
H6 H -0.5265 0.1166 0.0642 0.028 Uiso 1 1 calc R U .
C7 C -0.4215(3) 0.06564(10) -0.02642(18) 0.0198(5) Uani 1 1 d . . .
C8 C -0.2547(3) -0.02093(10) -0.20625(18) 0.0194(5) Uani 1 1 d . . .
H8A H -0.3418 -0.0310 -0.2543 0.023 Uiso 1 1 calc R U .
H8B H -0.2082 -0.0534 -0.1766 0.023 Uiso 1 1 calc R U .
C9 C -0.1492(3) 0.00799(9) -0.26736(17) 0.0179(5) Uani 1 1 d . . .
C10 C -0.1553(3) 0.06191(10) -0.28046(19) 0.0241(5) Uani 1 1 d . . .
H10 H -0.2253 0.0820 -0.2490 0.029 Uiso 1 1 calc R U .
C11 C -0.0582(3) 0.08603(10) -0.3399(2) 0.0275(6) Uani 1 1 d . . .
H11 H -0.0606 0.1229 -0.3500 0.033 Uiso 1 1 calc R U .
C12 C 0.0422(3) 0.05565(11) -0.38432(19) 0.0276(6) Uani 1 1 d . . .
H12 H 0.1099 0.0713 -0.4255 0.033 Uiso 1 1 calc R U .
C13 C 0.0428(3) 0.00225(10) -0.36810(18) 0.0222(5) Uani 1 1 d . . .
H13 H 0.1121 -0.0184 -0.3991 0.027 Uiso 1 1 calc R U .
C14 C -0.2105(3) 0.08507(10) 0.11494(17) 0.0201(5) Uani 1 1 d . . .
H14A H -0.1590 0.0593 0.1636 0.024 Uiso 1 1 calc R U .
H14B H -0.2862 0.1023 0.1519 0.024 Uiso 1 1 calc R U .
C15 C -0.1034(3) 0.12574(9) 0.08539(17) 0.0191(5) Uani 1 1 d . . .
C16 C -0.1245(3) 0.15196(11) -0.01017(19) 0.0257(5) Uani 1 1 d . . .
H16 H -0.2076 0.1446 -0.0586 0.031 Uiso 1 1 calc R U .
C17 C -0.0244(3) 0.18865(12) -0.0341(2) 0.0324(6) Uani 1 1 d . . .
H17 H -0.0368 0.2069 -0.0992 0.039 Uiso 1 1 calc R U .
C18 C 0.0947(3) 0.19837(11) 0.0386(2) 0.0299(6) Uani 1 1 d . . .
H18 H 0.1658 0.2234 0.0240 0.036 Uiso 1 1 calc R U .
C19 C 0.1095(3) 0.17147(10) 0.13266(19) 0.0230(5) Uani 1 1 d . . .
H19 H 0.1913 0.1787 0.1823 0.028 Uiso 1 1 calc R U .
C20 C -0.2241(3) 0.13583(10) 0.4212(2) 0.0262(6) Uani 1 1 d . . .
C21 C -0.3389(4) 0.15325(13) 0.4818(3) 0.0417(8) Uani 1 1 d . . .
H21A H -0.4150 0.1710 0.4352 0.063 Uiso 1 1 calc R U .
H21B H -0.2983 0.1776 0.5365 0.063 Uiso 1 1 calc R U .
H21C H -0.3808 0.1230 0.5144 0.063 Uiso 1 1 calc R U .
C22 C 0.2606(3) 0.14811(11) 0.4754(2) 0.0238(5) Uani 1 1 d . . .
C23 C 0.3334(3) 0.16490(14) 0.5769(2) 0.0376(7) Uani 1 1 d . . .
H23A H 0.3901 0.1966 0.5676 0.056 Uiso 1 1 calc R U .
H23B H 0.3986 0.1371 0.6066 0.056 Uiso 1 1 calc R U .
H23C H 0.2603 0.1723 0.6248 0.056 Uiso 1 1 calc R U .
F1 F -0.4711(3) 0.28833(8) 0.1663(2) 0.0791(8) Uani 1 1 d . . .
F2 F -0.5958(2) 0.23385(9) 0.25951(16) 0.0576(6) Uani 1 1 d . . .
F3 F -0.3548(2) 0.24193(9) 0.29907(19) 0.0682(7) Uani 1 1 d . . .
F4 F -0.4499(3) 0.16776(7) 0.22456(15) 0.0559(6) Uani 1 1 d . . .
F5 F -0.3243(2) 0.22198(9) 0.13094(19) 0.0644(6) Uani 1 1 d . . .
F6 F -0.5667(2) 0.21361(8) 0.09223(14) 0.0494(5) Uani 1 1 d . . .
P1 P -0.46028(8) 0.22862(3) 0.19482(7) 0.03372(17) Uani 1 1 d . . .
C1S C 0.5730(3) 0.20054(11) 0.7969(2) 0.0296(6) Uani 1 1 d . . .
C2S C 0.5000(4) 0.24194(13) 0.8475(3) 0.0442(8) Uani 1 1 d . . .
H2SA H 0.4018 0.2468 0.8111 0.066 Uiso 1 1 calc R U .
H2SB H 0.5554 0.2745 0.8447 0.066 Uiso 1 1 calc R U .
H2SC H 0.4933 0.2325 0.9210 0.066 Uiso 1 1 calc R U .
N1S N 0.6295(3) 0.16813(12) 0.7570(2) 0.0489(7) Uani 1 1 d . . .
F7 F 0.3321(2) 0.01367(9) 0.48972(18) 0.0576(6) Uani 1 1 d . . .
F8 F 0.5208(2) 0.03973(7) 0.40666(12) 0.0429(5) Uani 1 1 d . . .
F9 F 0.4673(2) -0.04586(7) 0.41630(12) 0.0429(5) Uani 1 1 d . . .
P2 P 0.5000 0.0000 0.5000 0.02072(17) Uani 1 2 d S . P

loop_
_atom_site_aniso_label
_atom_site_aniso_U_11
_atom_site_aniso_U_22
_atom_site_aniso_U_33
_atom_site_aniso_U_23
_atom_site_aniso_U_13
_atom_site_aniso_U_12
Au1 0.02122(7) 0.02192(7) 0.01573(6) -0.00045(5) -0.00218(4) 0.00454(6)
Cu1 0.02292(15) 0.01819(15) 0.01267(12) -0.00151(11) 0.00146(10) -0.00087(12)
N1 0.0214(10) 0.0202(11) 0.0162(9) -0.0021(7) 0.0005(7) 0.0023(8)
N2 0.0220(10) 0.0222(11) 0.0149(9) -0.0031(8) -0.0015(7) 0.0020(8)
N3 0.0212(10) 0.0188(10) 0.0105(8) -0.0019(7) -0.0014(7) -0.0014(8)
N4 0.0232(10) 0.0146(10) 0.0143(9) -0.0011(7) 0.0038(7) 0.0011(8)
N5 0.0273(12) 0.0276(12) 0.0210(10) 0.0009(9) 0.0049(9) 0.0022(9)
N6 0.0241(11) 0.0214(11) 0.0257(11) 0.0002(9) 0.0004(9) -0.0027(9)
C1 0.0242(12) 0.0197(13) 0.0173(11) 0.0003(9) -0.0013(9) 0.0021(10)
C2 0.0204(12) 0.0199(12) 0.0156(10) 0.0003(9) 0.0021(9) 0.0019(9)
C3 0.0234(13) 0.0262(13) 0.0171(11) -0.0036(10) -0.0002(9) -0.0017(10)
C4 0.0202(13) 0.0381(16) 0.0242(12) -0.0054(11) -0.0025(10) 0.0006(11)
C5 0.0213(13) 0.0350(16) 0.0293(13) -0.0048(11) 0.0043(10) 0.0048(11)
C6 0.0240(13) 0.0269(14) 0.0206(11) -0.0071(10) 0.0038(10) 0.0005(10)
C7 0.0219(12) 0.0204(12) 0.0165(10) -0.0011(9) -0.0001(9) -0.0005(10)
C8 0.0217(12) 0.0179(11) 0.0184(11) -0.0052(9) 0.0011(9) 0.0017(10)
C9 0.0225(11) 0.0163(13) 0.0137(10) -0.0015(8) -0.0031(8) -0.0006(9)
C10 0.0315(14) 0.0190(13) 0.0201(11) -0.0005(10) -0.0056(10) 0.0026(10)
C11 0.0401(16) 0.0188(13) 0.0206(12) 0.0033(10) -0.0103(11) -0.0064(11)
C12 0.0366(15) 0.0259(14) 0.0191(12) 0.0034(10) -0.0015(10) -0.0115(12)
C13 0.0266(12) 0.0263(13) 0.0134(10) -0.0015(10) 0.0013(8) -0.0036(11)
C14 0.0207(12) 0.0260(13) 0.0129(10) -0.0030(9) -0.0010(8) 0.0002(10)
C15 0.0256(12) 0.0170(12) 0.0153(10) -0.0011(9) 0.0049(9) 0.0066(10)
C16 0.0304(14) 0.0274(14) 0.0189(11) 0.0027(10) 0.0005(10) 0.0064(11)
C17 0.0438(17) 0.0316(16) 0.0227(12) 0.0119(11) 0.0078(11) 0.0111(13)
C18 0.0365(15) 0.0235(14) 0.0320(14) 0.0085(11) 0.0136(12) -0.0007(12)
C19 0.0258(13) 0.0202(13) 0.0239(12) 0.0006(10) 0.0066(10) 0.0005(10)
C20 0.0320(14) 0.0221(14) 0.0249(12) 0.0003(10) 0.0054(11) 0.0025(11)
C21 0.0474(19) 0.0333(17) 0.0501(19) 0.0022(14) 0.0305(15) 0.0105(14)
C22 0.0168(12) 0.0274(14) 0.0273(13) -0.0023(11) 0.0028(10) 0.0002(10)
C23 0.0249(14) 0.058(2) 0.0289(14) -0.0191(14) -0.0012(11) 0.0013(13)
F1 0.0739(16) 0.0250(11) 0.145(2) 0.0024(13) 0.0421(16) 0.0050(10)
F2 0.0411(11) 0.0747(15) 0.0604(13) -0.0409(11) 0.0208(9) -0.0217(10)
F3 0.0419(12) 0.0786(16) 0.0806(16) -0.0489(13) -0.0078(11) 0.0002(11)
F4 0.0936(17) 0.0349(11) 0.0369(10) -0.0022(8) -0.0033(10) 0.0019(10)
F5 0.0496(13) 0.0638(15) 0.0869(16) -0.0113(12) 0.0388(12) 0.0078(11)
F6 0.0578(12) 0.0529(12) 0.0361(10) -0.0045(9) -0.0007(9) 0.0068(10)
P1 0.0296(4) 0.0297(4) 0.0433(4) -0.0131(3) 0.0100(3) -0.0008(3)
C1S 0.0324(15) 0.0292(15) 0.0243(12) -0.0013(11) -0.0096(11) 0.0005(12)
C2S 0.055(2) 0.0390(19) 0.0388(17) -0.0074(14) 0.0080(15) 0.0042(16)
N1S 0.0461(17) 0.0471(18) 0.0495(17) -0.0154(14) -0.0119(13) 0.0161(14)
F7 0.0248(9) 0.0830(16) 0.0642(14) -0.0017(11) 0.0018(9) 0.0128(9)
F8 0.0740(13) 0.0344(10) 0.0201(8) 0.0015(7) 0.0040(8) -0.0115(9)
F9 0.0731(13) 0.0332(10) 0.0227(8) -0.0096(7) 0.0075(8) -0.0116(9)
P2 0.0219(4) 0.0255(4) 0.0145(4) -0.0023(4) 0.0006(3) 0.0023(4)

loop_
_atom_type_symbol
_atom_type_description
_atom_type_scat_dispersion_real
_atom_type_scat_dispersion_imag
_atom_type_scat_source
C C 0.0033 0.0016 'International Tables Vol C Tables 4.2.6.8 and 6.1.1.4'
H H 0.0000 0.0000 'International Tables Vol C Tables 4.2.6.8 and 6.1.1.4'
N N 0.0061 0.0033 'International Tables Vol C Tables 4.2.6.8 and 6.1.1.4'
F F 0.0171 0.0103 'International Tables Vol C Tables 4.2.6.8 and 6.1.1.4'
P P 0.1023 0.0942 'International Tables Vol C Tables 4.2.6.8 and 6.1.1.4'
Cu Cu 0.3201 1.2651 'International Tables Vol C Tables 4.2.6.8 and 6.1.1.4'
Au Au -2.0133 8.8022 'International Tables Vol C Tables 4.2.6.8 and 6.1.1.4'

loop_
_geom_angle_atom_site_label_1
_geom_angle_atom_site_label_2
_geom_angle_atom_site_label_3
_geom_angle
_geom_angle_site_symmetry_1
_geom_angle_site_symmetry_3
C1 Au1 C1 180.0 . 3
N6 Cu1 N5 99.66(9) . .
N6 Cu1 N4 113.42(8) . .
N5 Cu1 N4 106.84(8) . .
N6 Cu1 N3 110.57(8) . 3
N5 Cu1 N3 105.61(9) . 3
N4 Cu1 N3 118.57(7) . 3
C1 N1 C2 110.5(2) . .
C1 N1 C8 122.5(2) . .
C2 N1 C8 126.83(19) . .
C1 N2 C7 110.76(19) . .
C1 N2 C14 122.5(2) . .
C7 N2 C14 126.4(2) . .
C9 N3 C13 117.7(2) . .
C9 N3 Cu1 124.93(16) . 3
C13 N3 Cu1 117.32(17) . 3
C15 N4 C19 117.7(2) . .
C15 N4 Cu1 123.56(16) . .
C19 N4 Cu1 118.65(16) . .
C20 N5 Cu1 174.9(2) . .
C22 N6 Cu1 157.9(2) . .
N2 C1 N1 106.5(2) . .
N2 C1 Au1 126.51(17) . .
N1 C1 Au1 126.99(18) . .
C7 C2 N1 106.3(2) . .
C7 C2 C3 121.6(2) . .
N1 C2 C3 132.2(2) . .
C4 C3 C2 116.3(2) . .
C4 C3 H3 121.9 . .
C2 C3 H3 121.9 . .
C3 C4 C5 122.1(2) . .
C3 C4 H4 119.0 . .
C5 C4 H4 119.0 . .
C6 C5 C4 121.7(2) . .
C6 C5 H5 119.1 . .
C4 C5 H5 119.1 . .
C5 C6 C7 116.1(2) . .
C5 C6 H6 121.9 . .
C7 C6 H6 121.9 . .
C2 C7 N2 106.0(2) . .
C2 C7 C6 122.2(2) . .
N2 C7 C6 131.7(2) . .
N1 C8 C9 111.4(2) . .
N1 C8 H8A 109.3 . .
C9 C8 H8A 109.3 . .
N1 C8 H8B 109.3 . .
C9 C8 H8B 109.3 . .
H8A C8 H8B 108.0 . .
N3 C9 C10 122.2(2) . .
N3 C9 C8 115.9(2) . .
C10 C9 C8 121.9(2) . .
C9 C10 C11 119.2(3) . .
C9 C10 H10 120.4 . .
C11 C10 H10 120.4 . .
C12 C11 C10 118.9(2) . .
C12 C11 H11 120.5 . .
C10 C11 H11 120.5 . .
C11 C12 C13 119.0(2) . .
C11 C12 H12 120.5 . .
C13 C12 H12 120.5 . .
N3 C13 C12 123.0(2) . .
N3 C13 H13 118.5 . .
C12 C13 H13 118.5 . .
N2 C14 C15 111.24(19) . .
N2 C14 H14A 109.4 . .
C15 C14 H14A 109.4 . .
N2 C14 H14B 109.4 . .
C15 C14 H14B 109.4 . .
H14A C14 H14B 108.0 . .
N4 C15 C16 122.3(2) . .
N4 C15 C14 116.3(2) . .
C16 C15 C14 121.4(2) . .
C17 C16 C15 119.6(2) . .
C17 C16 H16 120.2 . .
C15 C16 H16 120.2 . .
C16 C17 C18 118.5(2) . .
C16 C17 H17 120.8 . .
C18 C17 H17 120.8 . .
C19 C18 C17 119.5(3) . .
C19 C18 H18 120.3 . .
C17 C18 H18 120.3 . .
N4 C19 C18 122.5(2) . .
N4 C19 H19 118.8 . .
C18 C19 H19 118.8 . .
N5 C20 C21 179.2(3) . .
C20 C21 H21A 109.5 . .
C20 C21 H21B 109.5 . .
H21A C21 H21B 109.5 . .
C20 C21 H21C 109.5 . .
H21A C21 H21C 109.5 . .
H21B C21 H21C 109.5 . .
N6 C22 C23 177.5(3) . .
C22 C23 H23A 109.5 . .
C22 C23 H23B 109.5 . .
H23A C23 H23B 109.5 . .
C22 C23 H23C 109.5 . .
H23A C23 H23C 109.5 . .
H23B C23 H23C 109.5 . .
F1 P1 F2 90.39(13) . .
F1 P1 F5 90.96(13) . .
F2 P1 F5 178.65(14) . .
F1 P1 F6 91.40(14) . .
F2 P1 F6 90.08(11) . .
F5 P1 F6 89.96(12) . .
F1 P1 F3 90.26(15) . .
F2 P1 F3 89.32(12) . .
F5 P1 F3 90.60(13) . .
F6 P1 F3 178.23(14) . .
F1 P1 F4 179.64(14) . .
F2 P1 F4 89.26(13) . .
F5 P1 F4 89.39(12) . .
F6 P1 F4 88.71(11) . .
F3 P1 F4 89.62(12) . .
N1S C1S C2S 179.7(3) . .
C1S C2S H2SA 109.5 . .
C1S C2S H2SB 109.5 . .
H2SA C2S H2SB 109.5 . .
C1S C2S H2SC 109.5 . .
H2SA C2S H2SC 109.5 . .
H2SB C2S H2SC 109.5 . .
F7 P2 F7 180.0 . 3_656
F7 P2 F9 90.20(11) . 3_656
F7 P2 F9 89.80(11) 3_656 3_656
F7 P2 F9 89.80(11) . .
F7 P2 F9 90.20(11) 3_656 .
F9 P2 F9 180.0 3_656 .
F7 P2 F8 90.20(11) . 3_656
F7 P2 F8 89.80(11) 3_656 3_656
F9 P2 F8 89.60(9) 3_656 3_656
F9 P2 F8 90.40(9) . 3_656
F7 P2 F8 89.80(11) . .
F7 P2 F8 90.20(11) 3_656 .
F9 P2 F8 90.40(9) 3_656 .
F9 P2 F8 89.60(9) . .
F8 P2 F8 180.0 3_656 .

loop_
_geom_bond_atom_site_label_1
_geom_bond_atom_site_label_2
_geom_bond_distance
_geom_bond_site_symmetry_2
Au1 C1 2.014(2) .
Au1 C1 2.014(2) 3
Cu1 N6 2.009(2) .
Cu1 N5 2.023(2) .
Cu1 N4 2.0285(19) .
Cu1 N3 2.033(2) 3
N1 C1 1.354(3) .
N1 C2 1.393(3) .
N1 C8 1.466(3) .
N2 C1 1.350(3) .
N2 C7 1.393(3) .
N2 C14 1.470(3) .
N3 C9 1.351(3) .
N3 C13 1.351(3) .
N3 Cu1 2.033(2) 3
N4 C15 1.345(3) .
N4 C19 1.353(3) .
N5 C20 1.133(3) .
N6 C22 1.136(3) .
C2 C7 1.392(3) .
C2 C3 1.396(3) .
C3 C4 1.379(4) .
C3 H3 0.9500 .
C4 C5 1.404(4) .
C4 H4 0.9500 .
C5 C6 1.383(3) .
C5 H5 0.9500 .
C6 C7 1.390(3) .
C6 H6 0.9500 .
C8 C9 1.510(3) .
C8 H8A 0.9900 .
C8 H8B 0.9900 .
C9 C10 1.388(3) .
C10 C11 1.385(4) .
C10 H10 0.9500 .
C11 C12 1.380(4) .
C11 H11 0.9500 .
C12 C13 1.380(4) .
C12 H12 0.9500 .
C13 H13 0.9500 .
C14 C15 1.512(3) .
C14 H14A 0.9900 .
C14 H14B 0.9900 .
C15 C16 1.390(3) .
C16 C17 1.376(4) .
C16 H16 0.9500 .
C17 C18 1.381(4) .
C17 H17 0.9500 .
C18 C19 1.381(3) .
C18 H18 0.9500 .
C19 H19 0.9500 .
C20 C21 1.452(4) .
C21 H21A 0.9800 .
C21 H21B 0.9800 .
C21 H21C 0.9800 .
C22 C23 1.460(3) .
C23 H23A 0.9800 .
C23 H23B 0.9800 .
C23 H23C 0.9800 .
F1 P1 1.569(2) .
F2 P1 1.583(2) .
F3 P1 1.599(2) .
F4 P1 1.601(2) .
F5 P1 1.583(2) .
F6 P1 1.597(2) .
C1S N1S 1.131(4) .
C1S C2S 1.446(4) .
C2S H2SA 0.9800 .
C2S H2SB 0.9800 .
C2S H2SC 0.9800 .
F7 P2 1.5805(18) .
F8 P2 1.5963(16) .
F9 P2 1.5941(16) .
P2 F7 1.5806(18) 3_656
P2 F9 1.5940(16) 3_656
P2 F8 1.5963(16) 3_656

loop_
_geom_torsion_atom_site_label_1
_geom_torsion_atom_site_label_2
_geom_torsion_atom_site_label_3
_geom_torsion_atom_site_label_4
_geom_torsion
_geom_torsion_site_symmetry_1
C7 N2 C1 N1 -0.1(3) .
C14 N2 C1 N1 -173.6(2) .
C7 N2 C1 Au1 -179.13(18) .
C14 N2 C1 Au1 7.3(3) .
C2 N1 C1 N2 0.0(3) .
C8 N1 C1 N2 175.0(2) .
C2 N1 C1 Au1 179.06(18) .
C8 N1 C1 Au1 -5.9(3) .
C1 N1 C2 C7 0.0(3) .
C8 N1 C2 C7 -174.7(2) .
C1 N1 C2 C3 -178.7(3) .
C8 N1 C2 C3 6.6(4) .
C7 C2 C3 C4 0.7(4) .
N1 C2 C3 C4 179.3(3) .
C2 C3 C4 C5 -0.1(4) .
C3 C4 C5 C6 -0.1(4) .
C4 C5 C6 C7 -0.4(4) .
N1 C2 C7 N2 -0.1(3) .
C3 C2 C7 N2 178.8(2) .
N1 C2 C7 C6 179.8(2) .
C3 C2 C7 C6 -1.3(4) .
C1 N2 C7 C2 0.1(3) .
C14 N2 C7 C2 173.4(2) .
C1 N2 C7 C6 -179.8(3) .
C14 N2 C7 C6 -6.5(4) .
C5 C6 C7 C2 1.0(4) .
C5 C6 C7 N2 -179.1(3) .
C1 N1 C8 C9 -68.2(3) .
C2 N1 C8 C9 105.9(3) .
C13 N3 C9 C10 -0.6(3) .
Cu1 N3 C9 C10 -176.98(17) 3
C13 N3 C9 C8 178.06(19) .
Cu1 N3 C9 C8 1.7(3) 3
N1 C8 C9 N3 149.5(2) .
N1 C8 C9 C10 -31.9(3) .
N3 C9 C10 C11 0.5(3) .
C8 C9 C10 C11 -178.1(2) .
C9 C10 C11 C12 -0.1(4) .
C10 C11 C12 C13 0.0(4) .
C9 N3 C13 C12 0.5(3) .
Cu1 N3 C13 C12 177.10(18) 3
C11 C12 C13 N3 -0.1(4) .
C1 N2 C14 C15 68.5(3) .
C7 N2 C14 C15 -104.0(3) .
C19 N4 C15 C16 -0.3(3) .
Cu1 N4 C15 C16 175.78(18) .
C19 N4 C15 C14 -179.8(2) .
Cu1 N4 C15 C14 -3.8(3) .
N2 C14 C15 N4 -149.4(2) .
N2 C14 C15 C16 31.1(3) .
N4 C15 C16 C17 0.6(4) .
C14 C15 C16 C17 -179.9(2) .
C15 C16 C17 C18 -0.2(4) .
C16 C17 C18 C19 -0.3(4) .
C15 N4 C19 C18 -0.3(4) .
Cu1 N4 C19 C18 -176.6(2) .
C17 C18 C19 N4 0.6(4) .
